data_2242723
loop_
_publ_author_name
'Hill, Tania N.'
'Lemmerer, Andreas'

_publ_section_title
;
 Binary charge-transfer complexes using pyromellitic acid dianhydride
 featuring C---H&#x00B7;&#x00B7;&#x00B7;O hydrogen bonds
;
_journal_issue 12
_journal_name_full 'Acta Crystallographica Section E'
_journal_page_first 1772
_journal_page_last 1777
_journal_paper_doi 10.1107/S2056989018015645
_journal_volume 74
_journal_year 2018
_chemical_formula_iupac 'C10 H2 O6, C15 H12'
_chemical_formula_moiety 'C10 H2 O6, C15 H12'
_chemical_formula_sum 'C25 H14 O6'
_chemical_formula_weight 410.36
_chemical_name_common
;
Pyromellitic acid dianhydride--9-methylanthracene (1/1)
;
_chemical_name_systematic
;
Pyromellitic acid dianhydride--9-methylanthracene (1/1)
;
_space_group_IT_number 2
_symmetry_cell_setting triclinic
_symmetry_space_group_name_Hall '-P 1'
_symmetry_space_group_name_H-M 'P -1'
_atom_sites_solution_hydrogens geom
_audit_conform_dict_name cif_core.dic
_audit_conform_dict_version 2.4.3
_audit_creation_method 'WinGX routine CIF_UPDATE'
_cell_angle_alpha 99.109(4)
_cell_angle_beta 99.941(4)
_cell_angle_gamma 92.219(4)
_cell_formula_units_Z 2
_cell_length_a 7.1012(8)
_cell_length_b 9.5674(12)
_cell_length_c 13.6147(16)
_cell_measurement_reflns_used 4805
_cell_measurement_temperature 173(2)
_cell_measurement_theta_max 28.2
_cell_measurement_theta_min 3.46
_cell_volume 897.53(19)
_computing_cell_refinement
;
SAINT-Plus (Bruker, 2016)
;
_computing_data_collection
;
APEX3 (Bruker, 2016)
;
_computing_data_reduction
;
SAINT-Plus and XPREP (Bruker 2016)
;
_computing_molecular_graphics
;
Ortep-3 for Windows (Farrugia, 2012) and Mercury (Macrae <i>et al.</i>,
2006)
;
_computing_publication_material
;
WinGX publication routines (Farrugia, 2012)
;
_computing_structure_refinement
;
SHELXL-2017/1 (Sheldrick, 2015)
;
_computing_structure_solution
;
SHELXS-97 (Sheldrick, 2008)
;
_diffrn_ambient_temperature 173(2)
_diffrn_measured_fraction_theta_full 0.98
_diffrn_measured_fraction_theta_max 0.98
_diffrn_measurement_device_type 'Bruker D8 Venture Photon CCD area detector'
_diffrn_measurement_method '\w scans'
_diffrn_radiation_monochromator graphite
_diffrn_radiation_probe x-ray
_diffrn_radiation_type MoK\a
_diffrn_radiation_wavelength 0.71073
_diffrn_reflns_av_R_equivalents 0.0749
_diffrn_reflns_av_unetI/netI 0.054
_diffrn_reflns_limit_h_max 8
_diffrn_reflns_limit_h_min -8
_diffrn_reflns_limit_k_max 11
_diffrn_reflns_limit_k_min -11
_diffrn_reflns_limit_l_max 16
_diffrn_reflns_limit_l_min -16
_diffrn_reflns_number 20202
_diffrn_reflns_theta_full 25.242
_diffrn_reflns_theta_max 25.497
_diffrn_reflns_theta_min 3.044
_diffrn_standards_number 0
_exptl_absorpt_coefficient_mu 0.109
_exptl_absorpt_correction_T_max 0.95
_exptl_absorpt_correction_T_min 0.9
_exptl_absorpt_correction_type multi-scan
_exptl_absorpt_process_details
;
(SADABS; Krause <i>et al.</i>,  2015)
;
_exptl_crystal_colour red
_exptl_crystal_density_diffrn 1.518
_exptl_crystal_density_method 'not measured'
_exptl_crystal_description needle
_exptl_crystal_F_000 424
_exptl_crystal_size_max 0.185
_exptl_crystal_size_mid 0.063
_exptl_crystal_size_min 0.05
_refine_diff_density_max 0.67
_refine_diff_density_min -0.277
_refine_ls_extinction_method none
_refine_ls_goodness_of_fit_ref 1.022
_refine_ls_hydrogen_treatment constr
_refine_ls_matrix_type full
_refine_ls_number_constraints 0
_refine_ls_number_parameters 281
_refine_ls_number_reflns 3280
_refine_ls_number_restraints 0
_refine_ls_restrained_S_all 1.022
_refine_ls_R_factor_all 0.1148
_refine_ls_R_factor_gt 0.0725
_refine_ls_shift/su_max 0.028
_refine_ls_shift/su_mean 0.001
_refine_ls_structure_factor_coef Fsqd
_refine_ls_weighting_details 'w=1/[\s^2^(Fo^2^)+(0.1395P)^2^+0.5023P] where P=(Fo^2^+2Fc^2^)/3'
_refine_ls_weighting_scheme calc
_refine_ls_wR_factor_gt 0.1941
_refine_ls_wR_factor_ref 0.2226
_reflns_number_gt 2159
_reflns_number_total 3280
_reflns_threshold_expression 'I > 2\s(I)'
_cod_data_source_file eb2013sup1.cif
_cod_data_source_block III
_cod_database_code 2242723
_shelx_estimated_absorpt_t_min 0.98
_shelx_estimated_absorpt_t_max 0.995

loop_
_symmetry_equiv_pos_as_xyz
'x, y, z'
'-x, -y, -z'

loop_
_atom_site_type_symbol
_atom_site_label
_atom_site_fract_x
_atom_site_fract_y
_atom_site_fract_z
_atom_site_U_iso_or_equiv
_atom_site_adp_type
_atom_site_calc_flag
_atom_site_occupancy
C C11 0.5511(4) 0.7888(3) 0.1593(2) 0.0168(7) Uani d 1
C C12 0.6280(4) 0.6829(3) 0.2138(2) 0.0186(7) Uani d 1
C C13 0.6688(5) 0.5463(3) 0.1648(2) 0.0238(8) Uani d 1
H H13 0.645706 0.525778 0.093003 0.029 Uiso calc 1
C C14 0.7394(5) 0.4460(3) 0.2181(3) 0.0267(8) Uani d 1
H H14 0.764739 0.356517 0.183297 0.032 Uiso calc 1
C C15 0.7760(5) 0.4733(4) 0.3256(3) 0.0293(8) Uani d 1
H H15 0.823867 0.401744 0.362338 0.035 Uiso calc 1
C C16 0.7426(5) 0.6011(4) 0.3757(3) 0.0255(8) Uani d 1
H H16 0.769232 0.618668 0.447533 0.031 Uiso calc 1
C C17 0.6678(4) 0.7105(3) 0.3225(2) 0.0193(7) Uani d 1
C C18 0.6349(4) 0.8429(3) 0.3731(2) 0.0213(7) Uani d 1
H H18 0.663705 0.86158 0.444956 0.026 Uiso calc 1
C C19 0.5610(4) 0.9481(3) 0.3215(2) 0.0170(7) Uani d 1
C C20 0.5291(5) 1.0846(3) 0.3738(3) 0.0258(8) Uani d 1
H H20 0.561001 1.104084 0.445555 0.031 Uiso calc 1
C C21 0.4535(5) 1.1878(4) 0.3228(3) 0.0279(8) Uani d 1
H H21 0.434305 1.277953 0.358915 0.033 Uiso calc 1
C C22 0.4041(5) 1.1596(3) 0.2159(3) 0.0270(8) Uani d 1
H H22 0.34882 1.230449 0.180651 0.032 Uiso calc 1
C C23 0.4348(5) 1.0322(3) 0.1632(2) 0.0220(7) Uani d 1
H H23 0.402008 1.016283 0.091479 0.026 Uiso calc 1
C C24 0.5155(4) 0.9210(3) 0.2130(2) 0.0173(7) Uani d 1
C C25 0.5090(5) 0.7591(4) 0.0452(2) 0.0279(8) Uani d 1
H H25A 0.61712 0.714047 0.020221 0.042 Uiso calc 1
H H25B 0.489642 0.848319 0.019345 0.042 Uiso calc 1
H H25C 0.392889 0.695435 0.022068 0.042 Uiso calc 1
O O1 0.0077(3) 1.1492(2) 0.41401(18) 0.0317(6) Uani d 1
O O2 -0.0687(3) 1.1373(2) 0.24510(17) 0.0277(6) Uani d 1
O O3 -0.1253(3) 1.0619(3) 0.07623(18) 0.0333(7) Uani d 1
O O4 0.2767(4) 0.5551(3) 0.42121(19) 0.0380(7) Uani d 1
O O5 0.2349(3) 0.4790(2) 0.25220(18) 0.0313(6) Uani d 1
O O6 0.1745(4) 0.4690(3) 0.08289(19) 0.0383(7) Uani d 1
C C1 -0.0022(5) 1.0820(3) 0.3321(2) 0.0233(8) Uani d 1
C C2 0.0472(4) 0.9353(3) 0.2990(2) 0.0189(7) Uani d 1
C C3 0.1180(4) 0.8363(3) 0.3567(2) 0.0202(7) Uani d 1
H H3 0.140718 0.85421 0.428537 0.024 Uiso calc 1
C C4 0.1534(4) 0.7083(3) 0.3013(2) 0.0198(7) Uani d 1
C C5 0.2282(5) 0.5797(4) 0.3378(3) 0.0274(8) Uani d 1
C C6 0.1740(5) 0.5354(4) 0.1647(3) 0.0267(8) Uani d 1
C C7 0.1187(4) 0.6823(3) 0.1960(2) 0.0204(7) Uani d 1
C C8 0.0455(4) 0.7800(3) 0.1375(2) 0.0196(7) Uani d 1
H H8 0.020749 0.761353 0.065698 0.023 Uiso calc 1
C C9 0.0114(4) 0.9083(3) 0.1936(2) 0.0180(7) Uani d 1
C C10 -0.0672(5) 1.0373(3) 0.1585(2) 0.0236(8) Uani d 1

loop_
_atom_site_aniso_label
_atom_site_aniso_U_11
_atom_site_aniso_U_22
_atom_site_aniso_U_33
_atom_site_aniso_U_12
_atom_site_aniso_U_13
_atom_site_aniso_U_23
C11 0.0162(16) 0.0139(15) 0.0196(16) -0.0028(12) 0.0030(12) 0.0017(12)
C12 0.0155(16) 0.0157(16) 0.0255(17) -0.0010(12) 0.0053(13) 0.0052(13)
C13 0.0258(18) 0.0182(17) 0.0272(18) 0.0042(14) 0.0053(14) 0.0017(14)
C14 0.0250(19) 0.0147(16) 0.041(2) 0.0021(14) 0.0061(15) 0.0058(15)
C15 0.0249(19) 0.0211(18) 0.046(2) 0.0026(14) 0.0057(16) 0.0178(16)
C16 0.0244(18) 0.0283(19) 0.0266(18) 0.0021(15) 0.0042(14) 0.0137(15)
C17 0.0153(16) 0.0209(17) 0.0241(17) 0.0007(13) 0.0078(13) 0.0063(13)
C18 0.0172(17) 0.0283(18) 0.0187(16) 0.0007(14) 0.0041(13) 0.0038(14)
C19 0.0134(15) 0.0162(16) 0.0215(16) 0.0007(12) 0.0047(12) 0.0017(12)
C20 0.0194(17) 0.0196(17) 0.0364(19) -0.0005(14) 0.0107(14) -0.0069(14)
C21 0.0229(18) 0.0176(17) 0.042(2) 0.0039(14) 0.0111(15) -0.0051(15)
C22 0.0240(18) 0.0195(17) 0.038(2) 0.0031(14) 0.0062(15) 0.0046(15)
C23 0.0222(17) 0.0198(17) 0.0247(17) 0.0056(14) 0.0018(13) 0.0072(14)
C24 0.0149(16) 0.0191(16) 0.0195(16) -0.0012(13) 0.0055(12) 0.0061(13)
C25 0.037(2) 0.0235(17) 0.0230(18) 0.0082(15) 0.0052(15) 0.0019(14)
O1 0.0327(14) 0.0253(13) 0.0343(15) 0.0050(11) 0.0070(11) -0.0055(11)
O2 0.0291(13) 0.0181(12) 0.0371(14) 0.0093(10) 0.0068(10) 0.0055(10)
O3 0.0345(15) 0.0393(15) 0.0312(14) 0.0162(12) 0.0072(11) 0.0169(11)
O4 0.0389(16) 0.0406(15) 0.0427(16) 0.0136(12) 0.0101(12) 0.0261(13)
O5 0.0303(14) 0.0202(12) 0.0455(15) 0.0106(10) 0.0081(11) 0.0083(11)
O6 0.0379(15) 0.0294(14) 0.0431(16) 0.0119(12) 0.0058(12) -0.0082(12)
C1 0.0192(17) 0.0209(17) 0.0307(19) 0.0013(14) 0.0068(14) 0.0048(15)
C2 0.0131(16) 0.0224(17) 0.0222(17) 0.0022(13) 0.0043(12) 0.0050(13)
C3 0.0164(16) 0.0248(17) 0.0200(16) 0.0025(13) 0.0027(12) 0.0057(13)
C4 0.0168(16) 0.0191(16) 0.0250(17) 0.0020(13) 0.0051(13) 0.0069(13)
C5 0.0216(18) 0.0253(18) 0.038(2) 0.0055(14) 0.0085(15) 0.0107(16)
C6 0.0221(18) 0.0216(18) 0.037(2) 0.0080(14) 0.0069(15) 0.0038(16)
C7 0.0113(15) 0.0194(16) 0.0285(18) -0.0004(12) 0.0028(13) -0.0003(13)
C8 0.0165(16) 0.0207(17) 0.0211(16) 0.0010(13) 0.0031(12) 0.0025(13)
C9 0.0132(15) 0.0208(17) 0.0220(16) 0.0039(13) 0.0046(12) 0.0077(13)
C10 0.0233(18) 0.0220(18) 0.0277(18) 0.0074(14) 0.0079(14) 0.0065(15)

loop_
_atom_type_symbol
_atom_type_description
_atom_type_scat_dispersion_real
_atom_type_scat_dispersion_imag
_atom_type_scat_source
C C 0.0033 0.0016 'International Tables Vol C Tables 4.2.6.8 and 6.1.1.4'
H H 0 0 'International Tables Vol C Tables 4.2.6.8 and 6.1.1.4'
O O 0.0106 0.006 'International Tables Vol C Tables 4.2.6.8 and 6.1.1.4'

loop_
_geom_angle_atom_site_label_1
_geom_angle_atom_site_label_2
_geom_angle_atom_site_label_3
_geom_angle
C24 C11 C12 119.3(3)
C24 C11 C25 120.9(3)
C12 C11 C25 119.8(3)
C11 C12 C13 122.6(3)
C11 C12 C17 120.0(3)
C13 C12 C17 117.3(3)
C14 C13 C12 121.8(3)
C14 C13 H13 119.1
C12 C13 H13 119.1
C13 C14 C15 120.6(3)
C13 C14 H14 119.7
C15 C14 H14 119.7
C16 C15 C14 120.1(3)
C16 C15 H15 120
C14 C15 H15 120
C15 C16 C17 121.3(3)
C15 C16 H16 119.4
C17 C16 H16 119.4
C18 C17 C16 121.8(3)
C18 C17 C12 119.3(3)
C16 C17 C12 118.9(3)
C19 C18 C17 121.7(3)
C19 C18 H18 119.2
C17 C18 H18 119.2
C18 C19 C20 121.5(3)
C18 C19 C24 119.8(3)
C20 C19 C24 118.7(3)
C21 C20 C19 121.4(3)
C21 C20 H20 119.3
C19 C20 H20 119.3
C20 C21 C22 119.7(3)
C20 C21 H21 120.1
C22 C21 H21 120.1
C23 C22 C21 120.7(3)
C23 C22 H22 119.7
C21 C22 H22 119.7
C22 C23 C24 121.8(3)
C22 C23 H23 119.1
C24 C23 H23 119.1
C11 C24 C19 119.9(3)
C11 C24 C23 122.5(3)
C19 C24 C23 117.6(3)
C11 C25 H25A 109.5
C11 C25 H25B 109.5
H25A C25 H25B 109.5
C11 C25 H25C 109.5
H25A C25 H25C 109.5
H25B C25 H25C 109.5
C1 O2 C10 110.9(2)
C6 O5 C5 110.2(2)
O1 C1 O2 121.9(3)
O1 C1 C2 131.2(3)
O2 C1 C2 106.9(3)
C3 C2 C9 122.7(3)
C3 C2 C1 129.2(3)
C9 C2 C1 108.1(3)
C2 C3 C4 114.6(3)
C2 C3 H3 122.7
C4 C3 H3 122.7
C3 C4 C7 122.4(3)
C3 C4 C5 129.1(3)
C7 C4 C5 108.4(3)
O4 C5 O5 121.8(3)
O4 C5 C4 131.3(3)
O5 C5 C4 106.9(3)
O6 C6 O5 121.4(3)
O6 C6 C7 130.9(3)
O5 C6 C7 107.7(3)
C8 C7 C4 123.4(3)
C8 C7 C6 129.8(3)
C4 C7 C6 106.7(3)
C7 C8 C9 113.8(3)
C7 C8 H8 123.1
C9 C8 H8 123.1
C8 C9 C2 123.0(3)
C8 C9 C10 129.7(3)
C2 C9 C10 107.3(3)
O3 C10 O2 121.5(3)
O3 C10 C9 131.7(3)
O2 C10 C9 106.8(3)

loop_
_geom_bond_atom_site_label_1
_geom_bond_atom_site_label_2
_geom_bond_distance
C11 C24 1.411(4)
C11 C12 1.420(4)
C11 C25 1.509(4)
C12 C13 1.434(4)
C12 C17 1.437(4)
C13 C14 1.353(4)
C13 H13 0.95
C14 C15 1.422(5)
C14 H14 0.95
C15 C16 1.353(5)
C15 H15 0.95
C16 C17 1.432(4)
C16 H16 0.95
C17 C18 1.392(4)
C18 C19 1.386(4)
C18 H18 0.95
C19 C20 1.432(4)
C19 C24 1.435(4)
C20 C21 1.369(5)
C20 H20 0.95
C21 C22 1.417(5)
C21 H21 0.95
C22 C23 1.358(4)
C22 H22 0.95
C23 C24 1.437(4)
C23 H23 0.95
C25 H25A 0.98
C25 H25B 0.98
C25 H25C 0.98
O1 C1 1.186(4)
O2 C1 1.389(4)
O2 C10 1.398(4)
O3 C10 1.188(4)
O4 C5 1.191(4)
O5 C6 1.393(4)
O5 C5 1.399(4)
O6 C6 1.193(4)
C1 C2 1.479(4)
C2 C3 1.380(4)
C2 C9 1.394(4)
C3 C4 1.389(4)
C3 H3 0.95
C4 C7 1.392(4)
C4 C5 1.482(4)
C6 C7 1.491(4)
C7 C8 1.382(4)
C8 C9 1.392(4)
C8 H8 0.95
C9 C10 1.486(4)

loop_
_geom_hbond_atom_site_label_D
_geom_hbond_atom_site_label_H
_geom_hbond_atom_site_label_A
_geom_hbond_site_symmetry_A
_geom_hbond_distance_DH
_geom_hbond_distance_HA
_geom_hbond_distance_DA
_geom_hbond_angle_DHA
_geom_hbond_publ_flag
C3 H3 O1 2_576 0.95 2.55 3.376(4) 145 yes
C14 H14 O2 1_645 0.95 2.63 3.347(4) 133 yes
C16 H16 O4 2_666 0.95 2.68 3.365(4) 130 yes
C22 H22 O5 1_565 0.95 2.64 3.323(4) 130 yes

loop_
_geom_torsion_atom_site_label_1
_geom_torsion_atom_site_label_2
_geom_torsion_atom_site_label_3
_geom_torsion_atom_site_label_4
_geom_torsion
C24 C11 C12 C13 -179.8(3)
C25 C11 C12 C13 0.1(5)
C24 C11 C12 C17 0.3(4)
C25 C11 C12 C17 -179.8(3)
C11 C12 C13 C14 -179.0(3)
C17 C12 C13 C14 0.9(5)
C12 C13 C14 C15 -0.1(5)
C13 C14 C15 C16 -0.9(5)
C14 C15 C16 C17 0.9(5)
C15 C16 C17 C18 -179.3(3)
C15 C16 C17 C12 0.0(5)
C11 C12 C17 C18 -1.7(4)
C13 C12 C17 C18 178.4(3)
C11 C12 C17 C16 179.0(3)
C13 C12 C17 C16 -0.9(4)
C16 C17 C18 C19 -179.5(3)
C12 C17 C18 C19 1.3(5)
C17 C18 C19 C20 -179.4(3)
C17 C18 C19 C24 0.5(5)
C18 C19 C20 C21 -179.0(3)
C24 C19 C20 C21 1.1(5)
C19 C20 C21 C22 0.5(5)
C20 C21 C22 C23 -1.5(5)
C21 C22 C23 C24 0.8(5)
C12 C11 C24 C19 1.4(4)
C25 C11 C24 C19 -178.5(3)
C12 C11 C24 C23 -178.9(3)
C25 C11 C24 C23 1.3(5)
C18 C19 C24 C11 -1.8(4)
C20 C19 C24 C11 178.0(3)
C18 C19 C24 C23 178.4(3)
C20 C19 C24 C23 -1.7(4)
C22 C23 C24 C11 -179.0(3)
C22 C23 C24 C19 0.8(5)
C10 O2 C1 O1 -179.7(3)
C10 O2 C1 C2 0.4(3)
O1 C1 C2 C3 0.5(6)
O2 C1 C2 C3 -179.6(3)
O1 C1 C2 C9 -179.0(3)
O2 C1 C2 C9 0.8(3)
C9 C2 C3 C4 0.9(5)
C1 C2 C3 C4 -178.6(3)
C2 C3 C4 C7 -0.4(5)
C2 C3 C4 C5 -179.8(3)
C6 O5 C5 O4 -178.9(3)
C6 O5 C5 C4 1.3(4)
C3 C4 C5 O4 -0.7(6)
C7 C4 C5 O4 179.8(4)
C3 C4 C5 O5 179.1(3)
C7 C4 C5 O5 -0.4(4)
C5 O5 C6 O6 177.4(3)
C5 O5 C6 C7 -1.6(4)
C3 C4 C7 C8 -0.4(5)
C5 C4 C7 C8 179.1(3)
C3 C4 C7 C6 179.9(3)
C5 C4 C7 C6 -0.5(3)
O6 C6 C7 C8 2.8(6)
O5 C6 C7 C8 -178.3(3)
O6 C6 C7 C4 -177.6(4)
O5 C6 C7 C4 1.3(4)
C4 C7 C8 C9 0.7(5)
C6 C7 C8 C9 -179.7(3)
C7 C8 C9 C2 -0.2(4)
C7 C8 C9 C10 -179.5(3)
C3 C2 C9 C8 -0.6(5)
C1 C2 C9 C8 179.0(3)
C3 C2 C9 C10 178.8(3)
C1 C2 C9 C10 -1.7(3)
C1 O2 C10 O3 177.3(3)
C1 O2 C10 C9 -1.4(3)
C8 C9 C10 O3 2.7(6)
C2 C9 C10 O3 -176.6(4)
C8 C9 C10 O2 -178.8(3)
C2 C9 C10 O2 1.9(3)

_cod_database_fobs_code 2242723
